data_1566032
loop_
_publ_author_name
'van Beek, Cody'
'van Leest, Nicolaas P.'
'Lutz, Martin'
'de Vos, Sander D.'
'Klein Gebbink, Robertus J.M.'
'de Bruin, Bas'
'Broere, Daniel L. J.'

_publ_section_title
;
 Combining Metal&#x2010;Metal Cooperativity, Metal&#x2010;Ligand
 Cooperativity and Chemical Non&#x2010;Innocence in Diiron Carbonyl
 Complexes
;
_journal_name_full 'Chemical Science'
_journal_paper_doi 10.1039/D1SC05473B
_journal_year 2022
_chemical_formula_moiety 'C37 H51 Fe2 K N2 O9 P2'
_chemical_formula_sum 'C37 H51 Fe2 K N2 O9 P2'
_chemical_formula_weight 880.53
_space_group_crystal_system triclinic
_space_group_IT_number 2
_space_group_name_Hall '-P 1'
_space_group_name_H-M_alt 'P -1'
_atom_sites_solution_hydrogens geom
_atom_sites_solution_primary dual
_atom_sites_solution_secondary difmap
_audit_creation_method SHELXL-2018/3
_audit_update_record
;
2021-09-20 deposited with the CCDC.	2022-01-12 downloaded from the CCDC.
;
_cell_angle_alpha 80.797(4)
_cell_angle_beta 83.740(3)
_cell_angle_gamma 76.749(2)
_cell_formula_units_Z 2
_cell_length_a 8.9778(5)
_cell_length_b 14.3123(7)
_cell_length_c 17.4153(10)
_cell_measurement_reflns_used 15539
_cell_measurement_temperature 150(2)
_cell_measurement_theta_max 25.49
_cell_measurement_theta_min 1.22
_cell_volume 2144.0(2)
_computing_cell_refinement Peakref
_computing_data_collection Apex3
_computing_data_reduction 'Eval15, Sadabs'
_computing_structure_refinement 'SHELXL-2018/3 (Sheldrick, 2018)'
_computing_structure_solution SHELXT
_diffrn_ambient_temperature 150(2)
_diffrn_measured_fraction_theta_full 1.000
_diffrn_measured_fraction_theta_max 1.000
_diffrn_measurement_device_type 'Bruker Kappa ApexII'
_diffrn_measurement_method '\f and \w scans'
_diffrn_radiation_type MoK\a
_diffrn_radiation_wavelength 0.71073
_diffrn_reflns_av_R_equivalents 0.1160
_diffrn_reflns_av_unetI/netI 0.1133
_diffrn_reflns_Laue_measured_fraction_full 1.000
_diffrn_reflns_Laue_measured_fraction_max 1.000
_diffrn_reflns_limit_h_max 10
_diffrn_reflns_limit_h_min -10
_diffrn_reflns_limit_k_max 17
_diffrn_reflns_limit_k_min -17
_diffrn_reflns_limit_l_max 21
_diffrn_reflns_limit_l_min -21
_diffrn_reflns_number 41157
_diffrn_reflns_point_group_measured_fraction_full 1.000
_diffrn_reflns_point_group_measured_fraction_max 1.000
_diffrn_reflns_theta_full 25.242
_diffrn_reflns_theta_max 25.517
_diffrn_reflns_theta_min 1.188
_diffrn_source 'sealed tube'
_exptl_absorpt_coefficient_mu 0.899
_exptl_absorpt_correction_T_max 0.7452
_exptl_absorpt_correction_T_min 0.6493
_exptl_absorpt_correction_type multi-scan
_exptl_absorpt_process_details
;
 SADABS 2016/2: Krause, L., Herbst-Irmer, R., Sheldrick G.M. & Stalke D.,
 J. Appl. Cryst. 48 (2015) 3-10
;
_exptl_crystal_colour red
_exptl_crystal_density_diffrn 1.364
_exptl_crystal_description plate
_exptl_crystal_F_000 920
_exptl_crystal_size_max 0.23
_exptl_crystal_size_mid 0.13
_exptl_crystal_size_min 0.03
_refine_diff_density_max 0.842
_refine_diff_density_min -0.410
_refine_diff_density_rms 0.096
_refine_ls_extinction_method none
_refine_ls_goodness_of_fit_ref 1.036
_refine_ls_hydrogen_treatment constr
_refine_ls_matrix_type full
_refine_ls_number_parameters 486
_refine_ls_number_reflns 7997
_refine_ls_number_restraints 0
_refine_ls_restrained_S_all 1.036
_refine_ls_R_factor_all 0.1328
_refine_ls_R_factor_gt 0.0618
_refine_ls_shift/su_max 0.000
_refine_ls_shift/su_mean 0.000
_refine_ls_structure_factor_coef Fsqd
_refine_ls_weighting_details 'w=1/[\s^2^(Fo^2^)+(0.0591P)^2^+2.8739P] where P=(Fo^2^+2Fc^2^)/3'
_refine_ls_weighting_scheme calc
_refine_ls_wR_factor_gt 0.1337
_refine_ls_wR_factor_ref 0.1581
_reflns_Friedel_coverage 0.000
_reflns_number_gt 4513
_reflns_number_total 7997
_reflns_threshold_expression 'I > 2\s(I)'
_cod_data_source_file d1sc05473b2.cif
_cod_data_source_block l1118a
_cod_database_code 1566032
_shelx_shelxl_version_number 2018/3
_shelx_space_group_comment
;
The symmetry employed for this shelxl refinement is uniquely defined
by the following loop, which should always be used as a source of
symmetry information in preference to the above space-group names.
They are only intended as comments.
;

loop_
_space_group_symop_operation_xyz
'x, y, z'
'-x, -y, -z'

loop_
_atom_site_label
_atom_site_type_symbol
_atom_site_fract_x
_atom_site_fract_y
_atom_site_fract_z
_atom_site_U_iso_or_equiv
_atom_site_adp_type
_atom_site_occupancy
_atom_site_site_symmetry_order
_atom_site_calc_flag
_atom_site_refinement_flags_posn
_atom_site_refinement_flags_adp
_atom_site_refinement_flags_occupancy
_atom_site_disorder_assembly
_atom_site_disorder_group
Fe1 Fe 0.25925(8) 0.71957(5) 0.21165(4) 0.0217(2) Uani 1 1 d . . . . .
Fe2 Fe 0.75862(9) 0.28897(6) 0.22951(5) 0.0310(2) Uani 1 1 d . . . . .
K1 K 0.66927(14) 0.67768(9) 0.30465(7) 0.0343(3) Uani 1 1 d . . . . .
P1 P 0.23147(16) 0.87503(10) 0.22676(9) 0.0256(4) Uani 1 1 d . . . . .
P2 P 0.53813(16) 0.33762(10) 0.16718(8) 0.0240(3) Uani 1 1 d . . . . .
O1 O 0.3970(5) 0.5795(3) 0.3408(2) 0.0429(11) Uani 1 1 d . . . . .
O2 O 0.1733(4) 0.6577(3) 0.0713(2) 0.0354(10) Uani 1 1 d . . . . .
O3 O -0.0479(5) 0.7185(3) 0.2847(3) 0.0486(12) Uani 1 1 d . . . . .
O4 O 0.7260(5) 0.4889(3) 0.2627(2) 0.0437(11) Uani 1 1 d . . . . .
O5 O 1.0350(5) 0.2432(3) 0.3157(3) 0.0600(14) Uani 1 1 d . . . . .
O6 O 0.9499(5) 0.2366(3) 0.0871(3) 0.0558(13) Uani 1 1 d . . . . .
O7 O 0.6407(6) 0.1401(4) 0.3403(3) 0.0666(15) Uani 1 1 d . . . . .
N1 N 0.4737(4) 0.7350(3) 0.1613(2) 0.0193(10) Uani 1 1 d . . . . .
N2 N 0.5263(4) 0.5830(3) 0.1190(2) 0.0183(10) Uani 1 1 d . . . . .
C1 C 0.4229(6) 0.8911(4) 0.2033(3) 0.0271(13) Uani 1 1 d . . . . .
H1 H 0.455815 0.945046 0.215839 0.032 Uiso 1 1 calc R U . . .
C2 C 0.5192(6) 0.8210(4) 0.1662(3) 0.0229(12) Uani 1 1 d . . . . .
C3 C 0.6690(6) 0.8341(4) 0.1325(3) 0.0308(14) Uani 1 1 d . . . . .
H3 H 0.698042 0.893286 0.134927 0.037 Uiso 1 1 calc R U . . .
C4 C 0.7678(6) 0.7650(4) 0.0980(3) 0.0326(14) Uani 1 1 d . . . . .
H4 H 0.865157 0.775685 0.076238 0.039 Uiso 1 1 calc R U . . .
C5 C 0.7266(6) 0.6751(4) 0.0940(3) 0.0251(13) Uani 1 1 d . . . . .
C6 C 0.5745(5) 0.6640(4) 0.1251(3) 0.0203(12) Uani 1 1 d . . . . .
C7 C 0.8235(6) 0.5981(4) 0.0616(3) 0.0303(14) Uani 1 1 d . . . . .
H7 H 0.924891 0.602930 0.042092 0.036 Uiso 1 1 calc R U . . .
C8 C 0.7734(6) 0.5149(4) 0.0576(3) 0.0267(13) Uani 1 1 d . . . . .
H8 H 0.839299 0.462082 0.035866 0.032 Uiso 1 1 calc R U . . .
C9 C 0.6224(6) 0.5104(4) 0.0864(3) 0.0195(12) Uani 1 1 d . . . . .
C10 C 0.5585(6) 0.4234(4) 0.0790(3) 0.0232(12) Uani 1 1 d . . . . .
H10A H 0.625653 0.387394 0.039621 0.028 Uiso 1 1 calc R U . . .
H10B H 0.456233 0.447454 0.058271 0.028 Uiso 1 1 calc R U . . .
C11 C 0.1616(7) 0.9118(4) 0.3244(3) 0.0345(15) Uani 1 1 d . . . . .
H11 H 0.048640 0.914542 0.330717 0.041 Uiso 1 1 calc R U . . .
C12 C 0.1830(10) 1.0127(5) 0.3324(4) 0.078(3) Uani 1 1 d . . . . .
H12A H 0.137387 1.029941 0.383370 0.117 Uiso 1 1 calc R U . . .
H12B H 0.132548 1.060120 0.290991 0.117 Uiso 1 1 calc R U . . .
H12C H 0.292769 1.012618 0.328027 0.117 Uiso 1 1 calc R U . . .
C13 C 0.2322(8) 0.8382(5) 0.3903(4) 0.0513(19) Uani 1 1 d . . . . .
H13A H 0.343650 0.832013 0.385460 0.077 Uiso 1 1 calc R U . . .
H13B H 0.208699 0.775258 0.387560 0.077 Uiso 1 1 calc R U . . .
H13C H 0.189810 0.859652 0.440372 0.077 Uiso 1 1 calc R U . . .
C14 C 0.1150(6) 0.9739(4) 0.1608(3) 0.0323(14) Uani 1 1 d . . . . .
H14 H 0.128112 1.037592 0.172357 0.039 Uiso 1 1 calc R U . . .
C15 C -0.0567(7) 0.9716(5) 0.1732(5) 0.060(2) Uani 1 1 d . . . . .
H15A H -0.113910 1.021809 0.135726 0.089 Uiso 1 1 calc R U . . .
H15B H -0.094902 0.983643 0.226397 0.089 Uiso 1 1 calc R U . . .
H15C H -0.070458 0.907876 0.165400 0.089 Uiso 1 1 calc R U . . .
C16 C 0.1722(8) 0.9644(5) 0.0747(4) 0.058(2) Uani 1 1 d . . . . .
H16A H 0.152610 0.904516 0.061332 0.087 Uiso 1 1 calc R U . . .
H16B H 0.282633 0.962422 0.067554 0.087 Uiso 1 1 calc R U . . .
H16C H 0.117674 1.020106 0.040675 0.087 Uiso 1 1 calc R U . . .
C17 C 0.3723(6) 0.4066(4) 0.2235(3) 0.0286(13) Uani 1 1 d . . . . .
H17 H 0.396116 0.471743 0.222661 0.034 Uiso 1 1 calc R U . . .
C18 C 0.2203(6) 0.4270(4) 0.1853(4) 0.0368(15) Uani 1 1 d . . . . .
H18A H 0.184891 0.366449 0.188827 0.055 Uiso 1 1 calc R U . . .
H18B H 0.235329 0.453959 0.130395 0.055 Uiso 1 1 calc R U . . .
H18C H 0.143387 0.473536 0.212333 0.055 Uiso 1 1 calc R U . . .
C19 C 0.3554(7) 0.3662(4) 0.3093(3) 0.0384(15) Uani 1 1 d . . . . .
H19A H 0.272442 0.409792 0.335772 0.058 Uiso 1 1 calc R U . . .
H19B H 0.451679 0.360693 0.332997 0.058 Uiso 1 1 calc R U . . .
H19C H 0.331054 0.302045 0.314467 0.058 Uiso 1 1 calc R U . . .
C20 C 0.4627(7) 0.2462(4) 0.1258(3) 0.0328(14) Uani 1 1 d . . . . .
H20 H 0.374551 0.283157 0.095185 0.039 Uiso 1 1 calc R U . . .
C21 C 0.4007(8) 0.1743(4) 0.1870(4) 0.0496(18) Uani 1 1 d . . . . .
H21A H 0.348024 0.135888 0.161814 0.074 Uiso 1 1 calc R U . . .
H21B H 0.328271 0.209290 0.224383 0.074 Uiso 1 1 calc R U . . .
H21C H 0.485709 0.131216 0.214415 0.074 Uiso 1 1 calc R U . . .
C22 C 0.5806(7) 0.1920(4) 0.0684(4) 0.0418(17) Uani 1 1 d . . . . .
H22A H 0.668535 0.153534 0.096234 0.063 Uiso 1 1 calc R U . . .
H22B H 0.615492 0.238966 0.027034 0.063 Uiso 1 1 calc R U . . .
H22C H 0.533003 0.149032 0.045302 0.063 Uiso 1 1 calc R U . . .
C23 C 0.3438(6) 0.6346(4) 0.2884(3) 0.0246(13) Uani 1 1 d . . . . .
C24 C 0.2118(5) 0.6838(4) 0.1249(3) 0.0253(13) Uani 1 1 d . . . . .
C25 C 0.0768(7) 0.7191(4) 0.2553(3) 0.0307(14) Uani 1 1 d . . . . .
C26 C 0.7334(6) 0.4118(5) 0.2476(3) 0.0346(15) Uani 1 1 d . . . . .
C27 C 0.9270(8) 0.2602(4) 0.2821(4) 0.0421(16) Uani 1 1 d . . . . .
C28 C 0.8694(7) 0.2559(4) 0.1416(4) 0.0375(15) Uani 1 1 d . . . . .
C29 C 0.6815(7) 0.1998(5) 0.2949(4) 0.0433(17) Uani 1 1 d . . . . .
O8 O 0.8104(5) 0.5418(3) 0.4211(3) 0.0569(13) Uani 1 1 d . . . . .
C30 C 0.9444(9) 0.4621(7) 0.4136(5) 0.084(3) Uani 1 1 d . . . . .
H30A H 1.036869 0.478818 0.429136 0.101 Uiso 1 1 calc R U . . .
H30B H 0.963809 0.448406 0.358981 0.101 Uiso 1 1 calc R U . . .
C31 C 0.9061(14) 0.3739(7) 0.4680(6) 0.112(4) Uani 1 1 d . . . . .
H31A H 0.955016 0.312691 0.447326 0.134 Uiso 1 1 calc R U . . .
H31B H 0.938463 0.370775 0.521074 0.134 Uiso 1 1 calc R U . . .
C32 C 0.7320(12) 0.3939(7) 0.4679(5) 0.090(3) Uani 1 1 d . . . . .
H32A H 0.699701 0.375985 0.420675 0.108 Uiso 1 1 calc R U . . .
H32B H 0.685521 0.359436 0.514977 0.108 Uiso 1 1 calc R U . . .
C33 C 0.6931(8) 0.5016(6) 0.4681(4) 0.062(2) Uani 1 1 d . . . . .
H33A H 0.592288 0.529912 0.446589 0.075 Uiso 1 1 calc R U . . .
H33B H 0.687248 0.516492 0.522043 0.075 Uiso 1 1 calc R U . . .
O9 O 0.6418(5) 0.7988(3) 0.4100(2) 0.0466(11) Uani 1 1 d . . . . .
C34 C 0.6805(9) 0.8917(5) 0.3885(4) 0.062(2) Uani 1 1 d . . . . .
H34A H 0.587444 0.942988 0.378033 0.074 Uiso 1 1 calc R U . . .
H34B H 0.752761 0.891847 0.341267 0.074 Uiso 1 1 calc R U . . .
C35 C 0.7541(10) 0.9072(6) 0.4572(4) 0.079(3) Uani 1 1 d . . . . .
H35A H 0.866772 0.883721 0.451199 0.095 Uiso 1 1 calc R U . . .
H35B H 0.730996 0.976760 0.463246 0.095 Uiso 1 1 calc R U . . .
C36 C 0.6882(10) 0.8517(6) 0.5236(4) 0.072(2) Uani 1 1 d . . . . .
H36A H 0.599002 0.893281 0.549044 0.087 Uiso 1 1 calc R U . . .
H36B H 0.765096 0.823724 0.562357 0.087 Uiso 1 1 calc R U . . .
C37 C 0.6399(9) 0.7738(5) 0.4922(4) 0.060(2) Uani 1 1 d . . . . .
H37A H 0.711204 0.710782 0.506045 0.072 Uiso 1 1 calc R U . . .
H37B H 0.535360 0.768260 0.514357 0.072 Uiso 1 1 calc R U . . .

loop_
_atom_site_aniso_label
_atom_site_aniso_U_11
_atom_site_aniso_U_22
_atom_site_aniso_U_33
_atom_site_aniso_U_23
_atom_site_aniso_U_13
_atom_site_aniso_U_12
Fe1 0.0144(4) 0.0203(4) 0.0329(5) -0.0111(4) -0.0021(3) -0.0034(3)
Fe2 0.0270(5) 0.0246(5) 0.0401(5) -0.0038(4) -0.0053(4) -0.0018(4)
K1 0.0353(8) 0.0374(8) 0.0365(8) -0.0083(6) -0.0066(6) -0.0165(6)
P1 0.0199(8) 0.0195(8) 0.0400(9) -0.0133(7) -0.0040(7) -0.0026(6)
P2 0.0226(8) 0.0171(7) 0.0322(9) -0.0058(7) -0.0001(7) -0.0034(6)
O1 0.049(3) 0.039(3) 0.036(3) 0.004(2) -0.011(2) -0.004(2)
O2 0.023(2) 0.047(3) 0.043(3) -0.025(2) -0.0049(19) -0.0065(18)
O3 0.026(2) 0.066(3) 0.058(3) -0.021(2) 0.015(2) -0.016(2)
O4 0.046(3) 0.031(3) 0.057(3) -0.015(2) -0.019(2) 0.000(2)
O5 0.041(3) 0.055(3) 0.082(4) -0.006(3) -0.029(3) 0.003(2)
O6 0.042(3) 0.058(3) 0.058(3) -0.012(3) 0.004(2) 0.007(2)
O7 0.064(3) 0.055(3) 0.074(4) 0.024(3) -0.011(3) -0.018(3)
N1 0.012(2) 0.018(2) 0.031(3) -0.009(2) -0.0042(19) -0.0033(18)
N2 0.015(2) 0.015(2) 0.026(3) -0.0062(19) -0.0029(19) -0.0038(18)
C1 0.020(3) 0.018(3) 0.047(4) -0.010(3) -0.009(3) -0.004(2)
C2 0.018(3) 0.020(3) 0.033(3) -0.004(3) -0.008(2) -0.006(2)
C3 0.021(3) 0.026(3) 0.051(4) -0.012(3) -0.004(3) -0.011(2)
C4 0.017(3) 0.032(3) 0.051(4) -0.006(3) 0.002(3) -0.012(3)
C5 0.014(3) 0.025(3) 0.038(3) -0.004(3) -0.003(2) -0.007(2)
C6 0.016(3) 0.021(3) 0.025(3) -0.002(2) -0.004(2) -0.006(2)
C7 0.014(3) 0.031(3) 0.047(4) -0.011(3) 0.000(3) -0.005(2)
C8 0.017(3) 0.026(3) 0.037(3) -0.014(3) 0.000(3) 0.000(2)
C9 0.020(3) 0.021(3) 0.020(3) -0.005(2) -0.007(2) -0.004(2)
C10 0.019(3) 0.021(3) 0.034(3) -0.012(3) -0.003(2) -0.005(2)
C11 0.029(3) 0.031(3) 0.045(4) -0.014(3) 0.001(3) -0.006(3)
C12 0.137(8) 0.043(5) 0.064(5) -0.036(4) 0.004(5) -0.025(5)
C13 0.065(5) 0.046(4) 0.043(4) -0.022(4) -0.001(4) -0.003(4)
C14 0.027(3) 0.021(3) 0.053(4) -0.010(3) -0.012(3) -0.004(2)
C15 0.027(4) 0.040(4) 0.112(7) -0.001(4) -0.029(4) -0.003(3)
C16 0.057(5) 0.053(5) 0.059(5) -0.005(4) -0.029(4) 0.008(4)
C17 0.031(3) 0.019(3) 0.035(4) -0.009(3) 0.008(3) -0.005(2)
C18 0.023(3) 0.034(4) 0.048(4) -0.004(3) 0.006(3) -0.003(3)
C19 0.042(4) 0.038(4) 0.035(4) -0.006(3) 0.006(3) -0.012(3)
C20 0.038(4) 0.018(3) 0.044(4) -0.006(3) -0.003(3) -0.007(3)
C21 0.055(4) 0.031(4) 0.068(5) -0.009(3) 0.007(4) -0.023(3)
C22 0.037(4) 0.035(4) 0.060(4) -0.030(3) 0.003(3) -0.010(3)
C23 0.020(3) 0.023(3) 0.035(4) -0.014(3) 0.003(3) -0.008(2)
C24 0.008(3) 0.025(3) 0.042(4) -0.007(3) 0.004(3) -0.001(2)
C25 0.032(4) 0.024(3) 0.038(4) -0.010(3) 0.000(3) -0.006(3)
C26 0.021(3) 0.045(4) 0.038(4) -0.003(3) -0.010(3) -0.004(3)
C27 0.040(4) 0.030(4) 0.053(4) -0.003(3) -0.011(3) -0.001(3)
C28 0.032(4) 0.036(4) 0.042(4) -0.004(3) -0.010(3) 0.000(3)
C29 0.035(4) 0.038(4) 0.050(4) 0.000(3) -0.005(3) 0.002(3)
O8 0.045(3) 0.066(3) 0.058(3) -0.007(3) 0.000(2) -0.011(3)
C30 0.049(5) 0.112(8) 0.094(7) -0.048(6) -0.015(5) 0.004(5)
C31 0.160(11) 0.069(7) 0.081(7) -0.012(6) -0.027(7) 0.036(7)
C32 0.129(9) 0.074(7) 0.071(6) -0.002(5) -0.027(6) -0.024(6)
C33 0.056(5) 0.079(6) 0.048(5) 0.005(4) 0.002(4) -0.018(4)
O9 0.053(3) 0.047(3) 0.044(3) -0.016(2) -0.007(2) -0.011(2)
C34 0.080(6) 0.054(5) 0.059(5) 0.000(4) -0.005(4) -0.033(4)
C35 0.102(7) 0.093(7) 0.062(6) -0.006(5) -0.018(5) -0.060(6)
C36 0.113(7) 0.076(6) 0.048(5) -0.015(4) -0.010(5) -0.052(5)
C37 0.086(6) 0.059(5) 0.047(5) -0.009(4) -0.014(4) -0.033(4)

loop_
_atom_type_symbol
_atom_type_description
_atom_type_scat_dispersion_real
_atom_type_scat_dispersion_imag
_atom_type_scat_source
C C 0.0033 0.0016 'International Tables Vol C Tables 4.2.6.8 and 6.1.1.4'
H H 0.0000 0.0000 'International Tables Vol C Tables 4.2.6.8 and 6.1.1.4'
Fe Fe 0.3463 0.8444 'International Tables Vol C Tables 4.2.6.8 and 6.1.1.4'
K K 0.2009 0.2494 'International Tables Vol C Tables 4.2.6.8 and 6.1.1.4'
N N 0.0061 0.0033 'International Tables Vol C Tables 4.2.6.8 and 6.1.1.4'
O O 0.0106 0.0060 'International Tables Vol C Tables 4.2.6.8 and 6.1.1.4'
P P 0.1023 0.0942 'International Tables Vol C Tables 4.2.6.8 and 6.1.1.4'

loop_
_diffrn_orient_matrix_type
_diffrn_orient_matrix_UB_11
_diffrn_orient_matrix_UB_12
_diffrn_orient_matrix_UB_13
_diffrn_orient_matrix_UB_21
_diffrn_orient_matrix_UB_22
_diffrn_orient_matrix_UB_23
_diffrn_orient_matrix_UB_31
_diffrn_orient_matrix_UB_32
_diffrn_orient_matrix_UB_33
'Nonius RMAT' 0.0661403 -0.0667395 0.0030133 -0.0936981 -0.0279679 0.0074169 0.0001618 0.0031135 -0.0577536

loop_
_geom_angle_atom_site_label_1
_geom_angle_atom_site_label_2
_geom_angle_atom_site_label_3
_geom_angle
_geom_angle_site_symmetry_1
_geom_angle_site_symmetry_3
_geom_angle_publ_flag
C25 Fe1 C23 91.7(3) . . ?
C25 Fe1 C24 91.5(2) . . ?
C23 Fe1 C24 122.3(2) . . ?
C25 Fe1 N1 174.1(2) . . ?
C23 Fe1 N1 90.8(2) . . ?
C24 Fe1 N1 91.76(19) . . ?
C25 Fe1 P1 90.60(18) . . ?
C23 Fe1 P1 115.15(17) . . ?
C24 Fe1 P1 122.41(18) . . ?
N1 Fe1 P1 83.47(12) . . ?
C29 Fe2 C27 90.0(3) . . ?
C29 Fe2 C26 122.9(3) . . ?
C27 Fe2 C26 87.9(3) . . ?
C29 Fe2 C28 119.5(3) . . ?
C27 Fe2 C28 91.5(3) . . ?
C26 Fe2 C28 117.6(3) . . ?
C29 Fe2 P2 91.4(2) . . ?
C27 Fe2 P2 175.1(2) . . ?
C26 Fe2 P2 87.40(17) . . ?
C28 Fe2 P2 91.95(19) . . ?
O9 K1 O3 79.52(13) . 1_655 ?
O9 K1 O8 83.47(14) . . ?
O3 K1 O8 80.59(14) 1_655 . ?
O9 K1 O4 151.70(14) . . ?
O3 K1 O4 102.62(13) 1_655 . ?
O8 K1 O4 69.30(13) . . ?
O9 K1 O1 106.47(13) . . ?
O3 K1 O1 165.28(14) 1_655 . ?
O8 K1 O1 86.68(13) . . ?
O4 K1 O1 65.63(12) . . ?
O9 K1 N1 120.44(12) . . ?
O3 K1 N1 116.69(13) 1_655 . ?
O8 K1 N1 151.51(13) . . ?
O4 K1 N1 84.27(11) . . ?
O1 K1 N1 72.40(11) . . ?
O9 K1 C2 100.09(14) . . ?
O3 K1 C2 99.07(14) 1_655 . ?
O8 K1 C2 176.32(14) . . ?
O4 K1 C2 107.30(13) . . ?
O1 K1 C2 93.16(12) . . ?
N1 K1 C2 26.04(11) . . ?
O9 K1 C23 109.50(14) . . ?
O3 K1 C23 167.70(15) 1_655 . ?
O8 K1 C23 108.24(15) . . ?
O4 K1 C23 73.60(13) . . ?
O1 K1 C23 21.60(11) . . ?
N1 K1 C23 51.79(13) . . ?
C2 K1 C23 71.56(14) . . ?
O9 K1 C6 142.95(14) . . ?
O3 K1 C6 106.09(13) 1_655 . ?
O8 K1 C6 133.43(14) . . ?
O4 K1 C6 64.24(12) . . ?
O1 K1 C6 77.49(12) . . ?
N1 K1 C6 24.16(11) . . ?
C2 K1 C6 43.09(13) . . ?
C23 K1 C6 61.64(13) . . ?
O9 K1 C3 101.54(14) . . ?
O3 K1 C3 75.03(13) 1_655 . ?
O8 K1 C3 153.64(14) . . ?
O4 K1 C3 106.28(13) . . ?
O1 K1 C3 115.87(12) . . ?
N1 K1 C3 43.78(11) . . ?
C2 K1 C3 24.86(12) . . ?
C23 K1 C3 94.59(14) . . ?
C6 K1 C3 48.14(12) . . ?
O9 K1 C33 83.55(17) . . ?
O3 K1 C33 103.31(16) 1_655 . ?
O8 K1 C33 23.12(14) . . ?
O4 K1 C33 68.42(16) . . ?
O1 K1 C33 64.80(15) . . ?
N1 K1 C33 135.67(15) . . ?
C2 K1 C33 157.62(16) . . ?
C23 K1 C33 86.35(17) . . ?
C6 K1 C33 128.28(16) . . ?
C3 K1 C33 174.14(16) . . ?
C1 P1 C11 109.4(3) . . ?
C1 P1 C14 104.0(3) . . ?
C11 P1 C14 101.8(3) . . ?
C1 P1 Fe1 101.07(17) . . ?
C11 P1 Fe1 118.51(19) . . ?
C14 P1 Fe1 120.92(18) . . ?
C10 P2 C17 102.3(2) . . ?
C10 P2 C20 99.9(2) . . ?
C17 P2 C20 106.2(3) . . ?
C10 P2 Fe2 112.00(17) . . ?
C17 P2 Fe2 114.90(19) . . ?
C20 P2 Fe2 119.24(19) . . ?
C23 O1 K1 85.1(3) . . ?
C25 O3 K1 157.2(4) . 1_455 ?
C26 O4 K1 173.0(4) . . ?
C6 N1 C2 118.9(4) . . ?
C6 N1 Fe1 123.2(3) . . ?
C2 N1 Fe1 117.9(3) . . ?
C6 N1 K1 89.1(3) . . ?
C2 N1 K1 77.4(3) . . ?
Fe1 N1 K1 101.62(15) . . ?
C9 N2 C6 119.8(4) . . ?
C2 C1 P1 115.6(4) . . ?
C2 C1 H1 122.2 . . ?
P1 C1 H1 122.2 . . ?
C1 C2 N1 119.8(5) . . ?
C1 C2 C3 120.6(5) . . ?
N1 C2 C3 119.6(4) . . ?
C1 C2 K1 102.3(4) . . ?
N1 C2 K1 76.6(3) . . ?
C3 C2 K1 90.4(3) . . ?
C4 C3 C2 121.8(5) . . ?
C4 C3 K1 90.1(4) . . ?
C2 C3 K1 64.8(3) . . ?
C4 C3 H3 119.1 . . ?
C2 C3 H3 119.1 . . ?
K1 C3 H3 115.9 . . ?
C3 C4 C5 120.1(5) . . ?
C3 C4 H4 120.0 . . ?
C5 C4 H4 120.0 . . ?
C7 C5 C4 124.0(5) . . ?
C7 C5 C6 118.1(5) . . ?
C4 C5 C6 117.8(5) . . ?
N2 C6 N1 117.7(4) . . ?
N2 C6 C5 120.5(4) . . ?
N1 C6 C5 121.8(4) . . ?
N2 C6 K1 114.8(3) . . ?
N1 C6 K1 66.8(3) . . ?
C5 C6 K1 89.1(3) . . ?
C8 C7 C5 120.5(5) . . ?
C8 C7 H7 119.7 . . ?
C5 C7 H7 119.7 . . ?
C7 C8 C9 118.3(5) . . ?
C7 C8 H8 120.9 . . ?
C9 C8 H8 120.9 . . ?
N2 C9 C8 122.7(4) . . ?
N2 C9 C10 116.8(4) . . ?
C8 C9 C10 120.4(4) . . ?
C9 C10 P2 117.5(4) . . ?
C9 C10 H10A 107.9 . . ?
P2 C10 H10A 107.9 . . ?
C9 C10 H10B 107.9 . . ?
P2 C10 H10B 107.9 . . ?
H10A C10 H10B 107.2 . . ?
C13 C11 C12 110.2(5) . . ?
C13 C11 P1 112.4(4) . . ?
C12 C11 P1 113.2(4) . . ?
C13 C11 H11 106.9 . . ?
C12 C11 H11 106.9 . . ?
P1 C11 H11 106.9 . . ?
C11 C12 H12A 109.5 . . ?
C11 C12 H12B 109.5 . . ?
H12A C12 H12B 109.5 . . ?
C11 C12 H12C 109.5 . . ?
H12A C12 H12C 109.5 . . ?
H12B C12 H12C 109.5 . . ?
C11 C13 H13A 109.5 . . ?
C11 C13 H13B 109.5 . . ?
H13A C13 H13B 109.5 . . ?
C11 C13 H13C 109.5 . . ?
H13A C13 H13C 109.5 . . ?
H13B C13 H13C 109.5 . . ?
C15 C14 C16 109.6(5) . . ?
C15 C14 P1 111.4(4) . . ?
C16 C14 P1 109.9(4) . . ?
C15 C14 H14 108.6 . . ?
C16 C14 H14 108.6 . . ?
P1 C14 H14 108.6 . . ?
C14 C15 H15A 109.5 . . ?
C14 C15 H15B 109.5 . . ?
H15A C15 H15B 109.5 . . ?
C14 C15 H15C 109.5 . . ?
H15A C15 H15C 109.5 . . ?
H15B C15 H15C 109.5 . . ?
C14 C16 H16A 109.5 . . ?
C14 C16 H16B 109.5 . . ?
H16A C16 H16B 109.5 . . ?
C14 C16 H16C 109.5 . . ?
H16A C16 H16C 109.5 . . ?
H16B C16 H16C 109.5 . . ?
C19 C17 C18 111.8(5) . . ?
C19 C17 P2 114.5(4) . . ?
C18 C17 P2 114.0(4) . . ?
C19 C17 H17 105.2 . . ?
C18 C17 H17 105.2 . . ?
P2 C17 H17 105.2 . . ?
C17 C18 H18A 109.5 . . ?
C17 C18 H18B 109.5 . . ?
H18A C18 H18B 109.5 . . ?
C17 C18 H18C 109.5 . . ?
H18A C18 H18C 109.5 . . ?
H18B C18 H18C 109.5 . . ?
C17 C19 H19A 109.5 . . ?
C17 C19 H19B 109.5 . . ?
H19A C19 H19B 109.5 . . ?
C17 C19 H19C 109.5 . . ?
H19A C19 H19C 109.5 . . ?
H19B C19 H19C 109.5 . . ?
C21 C20 C22 109.9(5) . . ?
C21 C20 P2 113.8(4) . . ?
C22 C20 P2 112.7(4) . . ?
C21 C20 H20 106.6 . . ?
C22 C20 H20 106.6 . . ?
P2 C20 H20 106.6 . . ?
C20 C21 H21A 109.5 . . ?
C20 C21 H21B 109.5 . . ?
H21A C21 H21B 109.5 . . ?
C20 C21 H21C 109.5 . . ?
H21A C21 H21C 109.5 . . ?
H21B C21 H21C 109.5 . . ?
C20 C22 H22A 109.5 . . ?
C20 C22 H22B 109.5 . . ?
H22A C22 H22B 109.5 . . ?
C20 C22 H22C 109.5 . . ?
H22A C22 H22C 109.5 . . ?
H22B C22 H22C 109.5 . . ?
O1 C23 Fe1 178.1(5) . . ?
O1 C23 K1 73.3(3) . . ?
Fe1 C23 K1 107.3(2) . . ?
O2 C24 Fe1 175.5(5) . . ?
O3 C25 Fe1 179.6(5) . . ?
O4 C26 Fe2 175.0(5) . . ?
O5 C27 Fe2 179.0(6) . . ?
O6 C28 Fe2 174.9(5) . . ?
O7 C29 Fe2 175.2(6) . . ?
C33 O8 C30 107.1(6) . . ?
C33 O8 K1 107.4(4) . . ?
C30 O8 K1 128.5(5) . . ?
O8 C30 C31 106.1(7) . . ?
O8 C30 H30A 110.5 . . ?
C31 C30 H30A 110.5 . . ?
O8 C30 H30B 110.5 . . ?
C31 C30 H30B 110.5 . . ?
H30A C30 H30B 108.7 . . ?
C32 C31 C30 102.0(7) . . ?
C32 C31 H31A 111.4 . . ?
C30 C31 H31A 111.4 . . ?
C32 C31 H31B 111.4 . . ?
C30 C31 H31B 111.4 . . ?
H31A C31 H31B 109.2 . . ?
C33 C32 C31 100.4(7) . . ?
C33 C32 H32A 111.7 . . ?
C31 C32 H32A 111.7 . . ?
C33 C32 H32B 111.7 . . ?
C31 C32 H32B 111.7 . . ?
H32A C32 H32B 109.5 . . ?
O8 C33 C32 108.2(7) . . ?
O8 C33 K1 49.5(3) . . ?
C32 C33 K1 126.2(5) . . ?
O8 C33 H33A 110.1 . . ?
C32 C33 H33A 110.1 . . ?
K1 C33 H33A 60.6 . . ?
O8 C33 H33B 110.1 . . ?
C32 C33 H33B 110.1 . . ?
K1 C33 H33B 123.4 . . ?
H33A C33 H33B 108.4 . . ?
C37 O9 C34 109.3(5) . . ?
C37 O9 K1 126.8(4) . . ?
C34 O9 K1 120.7(4) . . ?
O9 C34 C35 104.9(6) . . ?
O9 C34 H34A 110.8 . . ?
C35 C34 H34A 110.8 . . ?
O9 C34 H34B 110.8 . . ?
C35 C34 H34B 110.8 . . ?
H34A C34 H34B 108.8 . . ?
C36 C35 C34 105.1(6) . . ?
C36 C35 H35A 110.7 . . ?
C34 C35 H35A 110.7 . . ?
C36 C35 H35B 110.7 . . ?
C34 C35 H35B 110.7 . . ?
H35A C35 H35B 108.8 . . ?
C35 C36 C37 105.8(6) . . ?
C35 C36 H36A 110.6 . . ?
C37 C36 H36A 110.6 . . ?
C35 C36 H36B 110.6 . . ?
C37 C36 H36B 110.6 . . ?
H36A C36 H36B 108.7 . . ?
O9 C37 C36 107.3(6) . . ?
O9 C37 H37A 110.3 . . ?
C36 C37 H37A 110.3 . . ?
O9 C37 H37B 110.3 . . ?
C36 C37 H37B 110.3 . . ?
H37A C37 H37B 108.5 . . ?

loop_
_geom_bond_atom_site_label_1
_geom_bond_atom_site_label_2
_geom_bond_distance
_geom_bond_site_symmetry_2
_geom_bond_publ_flag
Fe1 C25 1.730(6) . ?
Fe1 C23 1.766(6) . ?
Fe1 C24 1.792(6) . ?
Fe1 N1 2.071(4) . ?
Fe1 P1 2.2362(15) . ?
Fe2 C29 1.781(7) . ?
Fe2 C27 1.786(7) . ?
Fe2 C26 1.795(7) . ?
Fe2 C28 1.800(7) . ?
Fe2 P2 2.2752(16) . ?
K1 O9 2.675(4) . ?
K1 O3 2.708(4) 1_655 ?
K1 O8 2.770(5) . ?
K1 O4 2.830(4) . ?
K1 O1 3.050(4) . ?
K1 N1 3.103(4) . ?
K1 C2 3.114(5) . ?
K1 C23 3.172(5) . ?
K1 C6 3.376(5) . ?
K1 C3 3.442(6) . ?
K1 C33 3.476(7) . ?
P1 C1 1.781(5) . ?
P1 C11 1.862(6) . ?
P1 C14 1.865(6) . ?
P2 C10 1.827(5) . ?
P2 C17 1.863(5) . ?
P2 C20 1.872(5) . ?
O1 C23 1.172(6) . ?
O2 C24 1.172(6) . ?
O3 C25 1.180(6) . ?
O4 C26 1.160(7) . ?
O5 C27 1.146(7) . ?
O6 C28 1.159(7) . ?
O7 C29 1.163(7) . ?
N1 C6 1.382(6) . ?
N1 C2 1.401(6) . ?
N2 C9 1.348(6) . ?
N2 C6 1.349(6) . ?
C1 C2 1.364(7) . ?
C1 H1 0.9500 . ?
C2 C3 1.447(7) . ?
C3 C4 1.341(7) . ?
C3 H3 0.9500 . ?
C4 C5 1.432(7) . ?
C4 H4 0.9500 . ?
C5 C7 1.394(7) . ?
C5 C6 1.447(7) . ?
C7 C8 1.379(7) . ?
C7 H7 0.9500 . ?
C8 C9 1.405(7) . ?
C8 H8 0.9500 . ?
C9 C10 1.514(6) . ?
C10 H10A 0.9900 . ?
C10 H10B 0.9900 . ?
C11 C13 1.514(8) . ?
C11 C12 1.530(8) . ?
C11 H11 1.0000 . ?
C12 H12A 0.9800 . ?
C12 H12B 0.9800 . ?
C12 H12C 0.9800 . ?
C13 H13A 0.9800 . ?
C13 H13B 0.9800 . ?
C13 H13C 0.9800 . ?
C14 C15 1.540(8) . ?
C14 C16 1.547(8) . ?
C14 H14 1.0000 . ?
C15 H15A 0.9800 . ?
C15 H15B 0.9800 . ?
C15 H15C 0.9800 . ?
C16 H16A 0.9800 . ?
C16 H16B 0.9800 . ?
C16 H16C 0.9800 . ?
C17 C19 1.517(7) . ?
C17 C18 1.531(8) . ?
C17 H17 1.0000 . ?
C18 H18A 0.9800 . ?
C18 H18B 0.9800 . ?
C18 H18C 0.9800 . ?
C19 H19A 0.9800 . ?
C19 H19B 0.9800 . ?
C19 H19C 0.9800 . ?
C20 C21 1.513(8) . ?
C20 C22 1.537(7) . ?
C20 H20 1.0000 . ?
C21 H21A 0.9800 . ?
C21 H21B 0.9800 . ?
C21 H21C 0.9800 . ?
C22 H22A 0.9800 . ?
C22 H22B 0.9800 . ?
C22 H22C 0.9800 . ?
O8 C33 1.430(8) . ?
O8 C30 1.466(8) . ?
C30 C31 1.535(12) . ?
C30 H30A 0.9900 . ?
C30 H30B 0.9900 . ?
C31 C32 1.522(13) . ?
C31 H31A 0.9900 . ?
C31 H31B 0.9900 . ?
C32 C33 1.501(10) . ?
C32 H32A 0.9900 . ?
C32 H32B 0.9900 . ?
C33 H33A 0.9900 . ?
C33 H33B 0.9900 . ?
O9 C37 1.418(7) . ?
O9 C34 1.433(7) . ?
C34 C35 1.498(9) . ?
C34 H34A 0.9900 . ?
C34 H34B 0.9900 . ?
C35 C36 1.445(10) . ?
C35 H35A 0.9900 . ?
C35 H35B 0.9900 . ?
C36 C37 1.484(9) . ?
C36 H36A 0.9900 . ?
C36 H36B 0.9900 . ?
C37 H37A 0.9900 . ?
C37 H37B 0.9900 . ?

loop_
_geom_torsion_atom_site_label_1
_geom_torsion_atom_site_label_2
_geom_torsion_atom_site_label_3
_geom_torsion_atom_site_label_4
_geom_torsion
_geom_torsion_site_symmetry_1
_geom_torsion_site_symmetry_2
_geom_torsion_site_symmetry_3
_geom_torsion_site_symmetry_4
_geom_torsion_publ_flag
C11 P1 C1 C2 141.0(4) . . . . ?
C14 P1 C1 C2 -110.8(5) . . . . ?
Fe1 P1 C1 C2 15.2(5) . . . . ?
P1 C1 C2 N1 -11.2(7) . . . . ?
P1 C1 C2 C3 169.5(4) . . . . ?
P1 C1 C2 K1 -92.6(3) . . . . ?
C6 N1 C2 C1 -178.5(5) . . . . ?
Fe1 N1 C2 C1 -0.1(6) . . . . ?
K1 N1 C2 C1 -96.7(5) . . . . ?
C6 N1 C2 C3 0.9(7) . . . . ?
Fe1 N1 C2 C3 179.3(4) . . . . ?
K1 N1 C2 C3 82.7(5) . . . . ?
C6 N1 C2 K1 -81.8(4) . . . . ?
Fe1 N1 C2 K1 96.6(3) . . . . ?
C1 C2 C3 C4 177.8(6) . . . . ?
N1 C2 C3 C4 -1.6(8) . . . . ?
K1 C2 C3 C4 73.1(6) . . . . ?
C1 C2 C3 K1 104.6(5) . . . . ?
N1 C2 C3 K1 -74.7(4) . . . . ?
C2 C3 C4 C5 -0.2(9) . . . . ?
K1 C3 C4 C5 59.7(5) . . . . ?
C3 C4 C5 C7 -177.9(6) . . . . ?
C3 C4 C5 C6 2.6(8) . . . . ?
C9 N2 C6 N1 -177.9(4) . . . . ?
C9 N2 C6 C5 2.4(7) . . . . ?
C9 N2 C6 K1 -102.2(4) . . . . ?
C2 N1 C6 N2 -178.1(4) . . . . ?
Fe1 N1 C6 N2 3.5(6) . . . . ?
K1 N1 C6 N2 106.8(4) . . . . ?
C2 N1 C6 C5 1.6(7) . . . . ?
Fe1 N1 C6 C5 -176.7(4) . . . . ?
K1 N1 C6 C5 -73.4(5) . . . . ?
C2 N1 C6 K1 75.0(4) . . . . ?
Fe1 N1 C6 K1 -103.3(3) . . . . ?
C7 C5 C6 N2 -3.2(8) . . . . ?
C4 C5 C6 N2 176.4(5) . . . . ?
C7 C5 C6 N1 177.1(5) . . . . ?
C4 C5 C6 N1 -3.4(8) . . . . ?
C7 C5 C6 K1 115.3(5) . . . . ?
C4 C5 C6 K1 -65.1(5) . . . . ?
C4 C5 C7 C8 -177.8(5) . . . . ?
C6 C5 C7 C8 1.7(8) . . . . ?
C5 C7 C8 C9 0.5(8) . . . . ?
C6 N2 C9 C8 -0.1(7) . . . . ?
C6 N2 C9 C10 -177.9(4) . . . . ?
C7 C8 C9 N2 -1.4(8) . . . . ?
C7 C8 C9 C10 176.3(5) . . . . ?
N2 C9 C10 P2 -76.5(5) . . . . ?
C8 C9 C10 P2 105.7(5) . . . . ?
C17 P2 C10 C9 72.3(4) . . . . ?
C20 P2 C10 C9 -178.5(4) . . . . ?
Fe2 P2 C10 C9 -51.2(4) . . . . ?
C1 P1 C11 C13 -74.3(5) . . . . ?
C14 P1 C11 C13 176.1(4) . . . . ?
Fe1 P1 C11 C13 40.8(5) . . . . ?
C1 P1 C11 C12 51.5(6) . . . . ?
C14 P1 C11 C12 -58.2(5) . . . . ?
Fe1 P1 C11 C12 166.5(4) . . . . ?
C1 P1 C14 C15 -179.8(4) . . . . ?
C11 P1 C14 C15 -66.0(5) . . . . ?
Fe1 P1 C14 C15 67.9(5) . . . . ?
C1 P1 C14 C16 58.5(5) . . . . ?
C11 P1 C14 C16 172.2(4) . . . . ?
Fe1 P1 C14 C16 -53.9(5) . . . . ?
C10 P2 C17 C19 -163.4(4) . . . . ?
C20 P2 C17 C19 92.2(4) . . . . ?
Fe2 P2 C17 C19 -41.8(4) . . . . ?
C10 P2 C17 C18 66.1(4) . . . . ?
C20 P2 C17 C18 -38.2(5) . . . . ?
Fe2 P2 C17 C18 -172.3(3) . . . . ?
C10 P2 C20 C21 -167.7(4) . . . . ?
C17 P2 C20 C21 -61.7(5) . . . . ?
Fe2 P2 C20 C21 70.0(5) . . . . ?
C10 P2 C20 C22 66.3(5) . . . . ?
C17 P2 C20 C22 172.3(4) . . . . ?
Fe2 P2 C20 C22 -56.0(5) . . . . ?
C25 Fe1 C23 K1 -149.2(2) . . . . ?
C24 Fe1 C23 K1 118.0(2) . . . . ?
N1 Fe1 C23 K1 25.43(19) . . . . ?
P1 Fe1 C23 K1 -57.7(2) . . . . ?
C33 O8 C30 C31 -7.1(8) . . . . ?
K1 O8 C30 C31 -137.2(6) . . . . ?
O8 C30 C31 C32 29.2(9) . . . . ?
C30 C31 C32 C33 -38.6(8) . . . . ?
C30 O8 C33 C32 -18.7(8) . . . . ?
K1 O8 C33 C32 122.5(5) . . . . ?
C30 O8 C33 K1 -141.1(5) . . . . ?
C31 C32 C33 O8 36.4(8) . . . . ?
C31 C32 C33 K1 89.1(7) . . . . ?
C37 O9 C34 C35 18.9(8) . . . . ?
K1 O9 C34 C35 -142.5(5) . . . . ?
O9 C34 C35 C36 -27.4(9) . . . . ?
C34 C35 C36 C37 25.3(10) . . . . ?
C34 O9 C37 C36 -3.3(8) . . . . ?
K1 O9 C37 C36 156.6(5) . . . . ?
C35 C36 C37 O9 -14.2(9) . . . . ?
